data_4123178
loop_
_publ_author_name
'Chen, Gang'
'Zakharov, Lev N.'
'Bowden, Mark E.'
'Karkamkar, Abhijeet J.'
'Whittemore, Sean M.'
'Garner, 3rd, Edward B'
'Mikulas, Tanya C.'
'Dixon, David A.'
'Autrey, Tom'
'Liu, Shih-Yuan'

_publ_section_title
;
 Bis-BN Cyclohexane: A Remarkably Kinetically Stable Chemical Hydrogen
 Storage Material.
;
_journal_issue 1
_journal_name_full 'Journal of the American Chemical Society'
_journal_page_first 134
_journal_page_last 137
_journal_paper_doi 10.1021/ja511766p
_journal_volume 137
_journal_year 2015
_chemical_formula_sum 'C4 H16 B4 N4'
_chemical_formula_weight 163.45
_chemical_name_systematic
;

 ?

;
_space_group_IT_number 2
_symmetry_cell_setting triclinic
_symmetry_space_group_name_Hall '-P 1'
_symmetry_space_group_name_H-M 'P -1'
_atom_sites_solution_hydrogens difmap
_atom_sites_solution_primary direct
_atom_sites_solution_secondary difmap
_audit_creation_method SHELXTL
_cell_angle_alpha 115.698(2)
_cell_angle_beta 94.737(3)
_cell_angle_gamma 90.161(3)
_cell_formula_units_Z 4
_cell_length_a 6.5597(8)
_cell_length_b 11.5373(15)
_cell_length_c 12.7944(16)
_cell_measurement_reflns_used 9544
_cell_measurement_temperature 100(2)
_cell_measurement_theta_max 28.33
_cell_measurement_theta_min 3.12
_cell_volume 868.74(19)
_computing_cell_refinement 'Bruker SAINT'
_computing_data_collection 'Bruker APEX2'
_computing_data_reduction 'Bruker SAINT'
_computing_molecular_graphics 'Bruker SHELXTL'
_computing_publication_material 'Bruker SHELXTL'
_computing_structure_refinement 'SHELXL-97 (Sheldrick, 1997)'
_computing_structure_solution 'SHELXS-97 (Sheldrick, 1990)'
_diffrn_ambient_temperature 100(2)
_diffrn_measured_fraction_theta_full 0.998
_diffrn_measured_fraction_theta_max 0.998
_diffrn_measurement_device_type 'Bruker APEX-II CCD'
_diffrn_measurement_method '\f and \w scans'
_diffrn_radiation_monochromator 'Triumph mirror'
_diffrn_radiation_source 'fine-focus sealed tube'
_diffrn_radiation_type MoK\a
_diffrn_radiation_wavelength 0.71073
_diffrn_reflns_av_R_equivalents 0.0291
_diffrn_reflns_av_sigmaI/netI 0.0265
_diffrn_reflns_limit_h_max 8
_diffrn_reflns_limit_h_min -8
_diffrn_reflns_limit_k_max 14
_diffrn_reflns_limit_k_min -14
_diffrn_reflns_limit_l_max 16
_diffrn_reflns_limit_l_min -16
_diffrn_reflns_number 14102
_diffrn_reflns_theta_full 27.00
_diffrn_reflns_theta_max 27.00
_diffrn_reflns_theta_min 1.77
_diffrn_standards_number 0
_exptl_absorpt_coefficient_mu 0.074
_exptl_absorpt_correction_T_max 0.9912
_exptl_absorpt_correction_T_min 0.9803
_exptl_absorpt_correction_type multi-scan
_exptl_absorpt_process_details SADABS
_exptl_crystal_colour colorless
_exptl_crystal_density_diffrn 1.250
_exptl_crystal_density_method 'not measured'
_exptl_crystal_description block
_exptl_crystal_F_000 352
_exptl_crystal_size_max 0.27
_exptl_crystal_size_mid 0.16
_exptl_crystal_size_min 0.12
_refine_diff_density_max 0.435
_refine_diff_density_min -0.186
_refine_diff_density_rms 0.044
_refine_ls_extinction_method none
_refine_ls_goodness_of_fit_ref 1.031
_refine_ls_hydrogen_treatment refall
_refine_ls_matrix_type full
_refine_ls_number_parameters 345
_refine_ls_number_reflns 3796
_refine_ls_number_restraints 0
_refine_ls_restrained_S_all 1.031
_refine_ls_R_factor_all 0.0472
_refine_ls_R_factor_gt 0.0400
_refine_ls_shift/su_max 0.000
_refine_ls_shift/su_mean 0.000
_refine_ls_structure_factor_coef Fsqd
_refine_ls_weighting_details 'calc w=1/[\s^2^(Fo^2^)+(0.0603P)^2^+0.3510P] where P=(Fo^2^+2Fc^2^)/3'
_refine_ls_weighting_scheme calc
_refine_ls_wR_factor_gt 0.1058
_refine_ls_wR_factor_ref 0.1137
_reflns_number_gt 3258
_reflns_number_total 3796
_reflns_threshold_expression >2sigma(I)
_cod_data_source_file ja511766p_si_004.cif
_cod_data_source_block mo_liu214_0m
_cod_depositor_comments
;
The following automatic conversions were performed:

'_symmetry_cell_setting' value 'Triclinic' changed to 'triclinic'
according to
/home/saulius/struct/COD-crude-data--automatic-downloads/rss-feeds/ACS/lib/dictionaries/cif_core.dic
dictionary named 'cif_core.dic' version 2.4.2 from 2011-04-26.

Automatic conversion script
Id: cif_fix_values 2935 2014-11-11 08:27:57Z andrius 

 Adding full bibliography for 4123178--4123181.cif.
;
_cod_original_sg_symbol_H-M P-1
_cod_database_code 4123178

loop_
_symmetry_equiv_pos_as_xyz
'x, y, z'
'-x, -y, -z'

loop_
_atom_site_label
_atom_site_type_symbol
_atom_site_fract_x
_atom_site_fract_y
_atom_site_fract_z
_atom_site_U_iso_or_equiv
_atom_site_adp_type
_atom_site_occupancy
_atom_site_symmetry_multiplicity
_atom_site_calc_flag
N1 N 0.87328(15) 0.08042(9) 0.70081(8) 0.0131(2) Uani 1 1 d
N2 N 0.94545(15) 0.31469(10) 0.66269(8) 0.0136(2) Uani 1 1 d
N3 N 1.14926(15) 0.20882(10) 0.81836(9) 0.0143(2) Uani 1 1 d
N4 N 0.77263(15) 0.35686(9) 0.82477(8) 0.0140(2) Uani 1 1 d
B1 B 0.7249(2) 0.27667(13) 0.68657(11) 0.0136(3) Uani 1 1 d
B2 B 1.0955(2) 0.12093(13) 0.68173(11) 0.0151(3) Uani 1 1 d
B3 B 0.9887(2) 0.40080(12) 0.80045(11) 0.0146(3) Uani 1 1 d
B4 B 0.9314(2) 0.16191(13) 0.83779(11) 0.0145(3) Uani 1 1 d
C1 C 0.69660(17) 0.12562(11) 0.64903(10) 0.0138(2) Uani 1 1 d
C2 C 1.08305(18) 0.20471(12) 0.60963(10) 0.0160(3) Uani 1 1 d
C3 C 1.17702(19) 0.35035(11) 0.85475(10) 0.0159(3) Uani 1 1 d
C4 C 0.78402(19) 0.27945(12) 0.89326(10) 0.0160(3) Uani 1 1 d
N1' N 0.45144(16) 0.82017(10) 0.66605(8) 0.0152(2) Uani 1 1 d
N2' N 0.52621(15) 0.58167(9) 0.69882(8) 0.0138(2) Uani 1 1 d
N3' N 0.67519(16) 0.85718(10) 0.82740(9) 0.0152(2) Uani 1 1 d
N4' N 0.29151(16) 0.71047(10) 0.81799(8) 0.0147(2) Uani 1 1 d
B1' B 0.2997(2) 0.62473(13) 0.68083(11) 0.0154(3) Uani 1 1 d
B2' B 0.6774(2) 0.77919(13) 0.68912(11) 0.0149(3) Uani 1 1 d
B3' B 0.5139(2) 0.66073(13) 0.83611(11) 0.0150(3) Uani 1 1 d
B4' B 0.4534(2) 0.90348(13) 0.80384(11) 0.0153(3) Uani 1 1 d
C1' C 0.29282(19) 0.71168(12) 0.61190(10) 0.0173(3) Uani 1 1 d
C2' C 0.68877(18) 0.62791(11) 0.64888(10) 0.0153(3) Uani 1 1 d
C3' C 0.68195(19) 0.77718(12) 0.89342(10) 0.0173(3) Uani 1 1 d
C4' C 0.28006(19) 0.85268(12) 0.85680(10) 0.0165(3) Uani 1 1 d
H1'A H 0.156(3) 0.7479(15) 0.6100(13) 0.024(4) Uiso 1 1 d
H1'B H 0.183(2) 0.5410(14) 0.6439(13) 0.021(4) Uiso 1 1 d
H1'C H 0.320(2) 0.6602(15) 0.5313(14) 0.023(4) Uiso 1 1 d
H1'N H 0.446(3) 0.8688(16) 0.6283(14) 0.026(4) Uiso 1 1 d
H1A H 0.572(2) 0.1064(14) 0.6754(12) 0.016(3) Uiso 1 1 d
H1B H 0.595(2) 0.3180(13) 0.6493(12) 0.016(3) Uiso 1 1 d
H1C H 0.686(2) 0.0774(15) 0.5643(13) 0.020(4) Uiso 1 1 d
H1N H 0.857(2) -0.0033(16) 0.6795(13) 0.021(4) Uiso 1 1 d
H2'A H 0.672(2) 0.5812(15) 0.5639(13) 0.020(4) Uiso 1 1 d
H2'B H 0.796(2) 0.8186(15) 0.6541(13) 0.022(4) Uiso 1 1 d
H2'C H 0.823(3) 0.6069(15) 0.6751(13) 0.023(4) Uiso 1 1 d
H2'N H 0.535(3) 0.4956(17) 0.6761(14) 0.025(4) Uiso 1 1 d
H2A H 1.029(2) 0.1522(15) 0.5287(14) 0.022(4) Uiso 1 1 d
H2B H 1.196(2) 0.0350(14) 0.6443(13) 0.020(4) Uiso 1 1 d
H2C H 1.215(2) 0.2389(14) 0.6059(12) 0.018(4) Uiso 1 1 d
H2N H 0.942(3) 0.3612(16) 0.6231(14) 0.026(4) Uiso 1 1 d
H3'A H 0.653(2) 0.8310(16) 0.9721(14) 0.027(4) Uiso 1 1 d
H3'B H 0.510(2) 0.5975(15) 0.8831(13) 0.023(4) Uiso 1 1 d
H3'C H 0.822(3) 0.7462(15) 0.8957(13) 0.024(4) Uiso 1 1 d
H3'N H 0.767(3) 0.9235(15) 0.8600(13) 0.022(4) Uiso 1 1 d
H3A H 1.307(3) 0.3664(15) 0.8276(13) 0.024(4) Uiso 1 1 d
H3B H 0.998(2) 0.5053(14) 0.8220(12) 0.016(3) Uiso 1 1 d
H3C H 1.190(2) 0.3952(15) 0.9381(14) 0.025(4) Uiso 1 1 d
H3N H 1.251(3) 0.1804(15) 0.8458(13) 0.021(4) Uiso 1 1 d
H4'A H 0.143(3) 0.8685(15) 0.8300(13) 0.025(4) Uiso 1 1 d
H4'B H 0.457(2) 1.0086(15) 0.8296(13) 0.022(4) Uiso 1 1 d
H4'C H 0.295(2) 0.8958(15) 0.9416(14) 0.024(4) Uiso 1 1 d
H4'N H 0.197(3) 0.6812(16) 0.8459(14) 0.025(4) Uiso 1 1 d
H4A H 0.835(2) 0.3367(15) 0.9729(14) 0.025(4) Uiso 1 1 d
H4B H 0.951(2) 0.1003(14) 0.8869(13) 0.020(4) Uiso 1 1 d
H4C H 0.645(2) 0.2505(14) 0.8949(13) 0.020(4) Uiso 1 1 d
H4N H 0.695(3) 0.4217(16) 0.8556(14) 0.023(4) Uiso 1 1 d

loop_
_atom_site_aniso_label
_atom_site_aniso_U_11
_atom_site_aniso_U_22
_atom_site_aniso_U_33
_atom_site_aniso_U_23
_atom_site_aniso_U_13
_atom_site_aniso_U_12
N1 0.0147(5) 0.0088(5) 0.0157(5) 0.0056(4) -0.0003(4) 0.0002(4)
N2 0.0145(5) 0.0146(5) 0.0149(5) 0.0098(4) -0.0005(4) -0.0013(4)
N3 0.0121(5) 0.0157(5) 0.0165(5) 0.0089(4) -0.0025(4) 0.0006(4)
N4 0.0146(5) 0.0110(5) 0.0158(5) 0.0048(4) 0.0032(4) 0.0028(4)
B1 0.0119(6) 0.0143(6) 0.0150(6) 0.0071(5) -0.0006(4) -0.0002(5)
B2 0.0123(6) 0.0155(6) 0.0158(6) 0.0051(5) 0.0015(5) 0.0018(5)
B3 0.0167(6) 0.0119(6) 0.0149(6) 0.0060(5) -0.0004(5) -0.0030(5)
B4 0.0163(6) 0.0148(6) 0.0141(6) 0.0083(5) -0.0002(5) -0.0016(5)
C1 0.0110(5) 0.0137(5) 0.0160(5) 0.0062(4) -0.0010(4) -0.0012(4)
C2 0.0132(6) 0.0203(6) 0.0138(5) 0.0065(5) 0.0029(4) -0.0001(5)
C3 0.0162(6) 0.0149(6) 0.0157(6) 0.0066(5) -0.0033(4) -0.0049(4)
C4 0.0192(6) 0.0168(6) 0.0129(5) 0.0068(5) 0.0038(4) -0.0018(5)
N1' 0.0209(5) 0.0135(5) 0.0152(5) 0.0096(4) 0.0033(4) 0.0034(4)
N2' 0.0168(5) 0.0095(5) 0.0158(5) 0.0058(4) 0.0042(4) 0.0014(4)
N3' 0.0147(5) 0.0114(5) 0.0168(5) 0.0039(4) 0.0009(4) -0.0010(4)
N4' 0.0142(5) 0.0161(5) 0.0168(5) 0.0092(4) 0.0055(4) 0.0012(4)
B1' 0.0143(6) 0.0151(6) 0.0154(6) 0.0052(5) 0.0017(5) 0.0000(5)
B2' 0.0164(6) 0.0125(6) 0.0172(6) 0.0068(5) 0.0061(5) 0.0011(5)
B3' 0.0183(7) 0.0153(6) 0.0146(6) 0.0091(5) 0.0037(5) 0.0051(5)
B4' 0.0187(7) 0.0118(6) 0.0151(6) 0.0054(5) 0.0028(5) 0.0042(5)
C1' 0.0178(6) 0.0186(6) 0.0140(6) 0.0063(5) -0.0015(4) 0.0015(5)
C2' 0.0150(6) 0.0135(6) 0.0176(6) 0.0058(5) 0.0068(4) 0.0026(4)
C3' 0.0183(6) 0.0189(6) 0.0140(6) 0.0070(5) -0.0009(4) 0.0049(5)
C4' 0.0170(6) 0.0157(6) 0.0167(6) 0.0063(5) 0.0058(4) 0.0066(5)

loop_
_atom_type_symbol
_atom_type_description
_atom_type_scat_dispersion_real
_atom_type_scat_dispersion_imag
_atom_type_scat_source
C C 0.0033 0.0016 'International Tables Vol C Tables 4.2.6.8 and 6.1.1.4'
H H 0.0000 0.0000 'International Tables Vol C Tables 4.2.6.8 and 6.1.1.4'
N N 0.0061 0.0033 'International Tables Vol C Tables 4.2.6.8 and 6.1.1.4'
B B 0.0013 0.0007 'International Tables Vol C Tables 4.2.6.8 and 6.1.1.4'

loop_
_geom_angle_atom_site_label_1
_geom_angle_atom_site_label_2
_geom_angle_atom_site_label_3
_geom_angle
C1 N1 B2 115.79(9)
C1 N1 B4 116.01(9)
B2 N1 B4 87.67(8)
C1 N1 H1N 109.8(10)
B2 N1 H1N 113.0(10)
B4 N1 H1N 113.1(10)
C2 N2 B1 115.30(9)
C2 N2 B3 116.06(9)
B1 N2 B3 87.70(8)
C2 N2 H2N 109.4(10)
B1 N2 H2N 114.5(11)
B3 N2 H2N 112.6(10)
C3 N3 B2 115.95(9)
C3 N3 B4 115.61(9)
B2 N3 B4 87.47(8)
C3 N3 H3N 111.2(11)
B2 N3 H3N 111.4(10)
B4 N3 H3N 113.4(11)
C4 N4 B1 115.88(9)
C4 N4 B3 115.43(10)
B1 N4 B3 87.68(8)
C4 N4 H4N 110.7(11)
B1 N4 H4N 113.9(11)
B3 N4 H4N 111.5(11)
C1 B1 N2 112.14(10)
C1 B1 N4 111.73(9)
N2 B1 N4 92.28(8)
C1 B1 H1B 114.1(7)
N2 B1 H1B 112.1(7)
N4 B1 H1B 112.6(7)
C2 B2 N1 111.88(10)
C2 B2 N3 111.79(10)
N1 B2 N3 92.37(8)
C2 B2 H2B 113.4(8)
N1 B2 H2B 112.1(8)
N3 B2 H2B 113.6(7)
C3 B3 N4 111.97(10)
C3 B3 N2 111.58(10)
N4 B3 N2 92.21(8)
C3 B3 H3B 115.3(8)
N4 B3 H3B 112.4(8)
N2 B3 H3B 111.1(7)
N1 B4 C4 111.74(10)
N1 B4 N3 92.34(8)
C4 B4 N3 111.78(10)
N1 B4 H4B 113.6(7)
C4 B4 H4B 114.4(8)
N3 B4 H4B 111.0(8)
N1 C1 B1 110.31(9)
N1 C1 H1A 108.3(9)
B1 C1 H1A 110.9(9)
N1 C1 H1C 109.4(9)
B1 C1 H1C 110.5(9)
H1A C1 H1C 107.3(12)
N2 C2 B2 110.42(9)
N2 C2 H2A 108.4(9)
B2 C2 H2A 110.9(9)
N2 C2 H2C 108.5(9)
B2 C2 H2C 112.7(9)
H2A C2 H2C 105.7(12)
N3 C3 B3 110.52(9)
N3 C3 H3A 108.5(9)
B3 C3 H3A 110.2(9)
N3 C3 H3C 109.4(10)
B3 C3 H3C 110.7(10)
H3A C3 H3C 107.4(13)
N4 C4 B4 110.50(9)
N4 C4 H4A 107.7(9)
B4 C4 H4A 110.9(9)
N4 C4 H4C 107.9(9)
B4 C4 H4C 112.2(9)
H4A C4 H4C 107.5(13)
C1' N1' B4' 115.62(9)
C1' N1' B2' 115.22(9)
B4' N1' B2' 87.68(8)
C1' N1' H1'N 110.6(11)
B4' N1' H1'N 112.2(10)
B2' N1' H1'N 113.9(11)
C2' N2' B1' 115.76(9)
C2' N2' B3' 115.69(9)
B1' N2' B3' 87.78(8)
C2' N2' H2'N 109.6(10)
B1' N2' H2'N 114.0(11)
B3' N2' H2'N 112.7(10)
C3' N3' B2' 115.63(9)
C3' N3' B4' 115.46(9)
B2' N3' B4' 87.59(8)
C3' N3' H3'N 111.1(10)
B2' N3' H3'N 113.8(10)
B4' N3' H3'N 111.4(10)
C4' N4' B1' 115.93(9)
C4' N4' B3' 115.70(10)
B1' N4' B3' 87.40(8)
C4' N4' H4'N 111.5(11)
B1' N4' H4'N 111.9(11)
B3' N4' H4'N 112.5(11)
C1' B1' N2' 111.97(10)
C1' B1' N4' 111.43(10)
N2' B1' N4' 92.39(8)
C1' B1' H1'B 114.1(8)
N2' B1' H1'B 112.6(8)
N4' B1' H1'B 112.5(8)
C2' B2' N1' 112.34(10)
C2' B2' N3' 111.94(10)
N1' B2' N3' 92.30(8)
C2' B2' H2'B 113.2(8)
N1' B2' H2'B 112.9(8)
N3' B2' H2'B 112.5(8)
N2' B3' C3' 111.88(10)
N2' B3' N4' 92.28(8)
C3' B3' N4' 111.50(10)
N2' B3' H3'B 113.4(8)
C3' B3' H3'B 114.0(8)
N4' B3' H3'B 111.9(8)
N1' B4' C4' 111.77(10)
N1' B4' N3' 92.32(8)
C4' B4' N3' 111.89(10)
N1' B4' H4'B 112.4(8)
C4' B4' H4'B 115.1(8)
N3' B4' H4'B 111.2(8)
N1' C1' B1' 110.80(9)
N1' C1' H1'A 109.0(9)
B1' C1' H1'A 111.8(9)
N1' C1' H1'C 108.0(9)
B1' C1' H1'C 110.2(9)
H1'A C1' H1'C 106.9(13)
N2' C2' B2' 110.44(9)
N2' C2' H2'A 109.3(9)
B2' C2' H2'A 110.7(9)
N2' C2' H2'C 108.5(9)
B2' C2' H2'C 110.7(9)
H2'A C2' H2'C 107.1(12)
N3' C3' B3' 110.73(9)
N3' C3' H3'A 108.4(10)
B3' C3' H3'A 109.0(10)
N3' C3' H3'C 108.8(9)
B3' C3' H3'C 111.8(9)
H3'A C3' H3'C 108.0(13)
N4' C4' B4' 110.49(9)
N4' C4' H4'A 107.4(9)
B4' C4' H4'A 110.8(9)
N4' C4' H4'C 108.8(9)
B4' C4' H4'C 111.1(10)
H4'A C4' H4'C 108.1(13)

loop_
_geom_bond_atom_site_label_1
_geom_bond_atom_site_label_2
_geom_bond_distance
N1 C1 1.4934(15)
N1 B2 1.5991(16)
N1 B4 1.5998(16)
N1 H1N 0.886(16)
N2 C2 1.4987(16)
N2 B1 1.6016(16)
N2 B3 1.6035(16)
N2 H2N 0.883(18)
N3 C3 1.4970(16)
N3 B2 1.6023(16)
N3 B4 1.6024(16)
N3 H3N 0.862(17)
N4 C4 1.4964(15)
N4 B1 1.6027(16)
N4 B3 1.6028(16)
N4 H4N 0.868(17)
B1 C1 1.5998(17)
B1 H1B 1.147(14)
B2 C2 1.5979(18)
B2 H2B 1.138(15)
B3 C3 1.5999(18)
B3 H3B 1.115(14)
B4 C4 1.6012(18)
B4 H4B 1.135(15)
C1 H1A 0.967(15)
C1 H1C 0.977(15)
C2 H2A 0.979(16)
C2 H2C 0.966(16)
C3 H3A 0.991(17)
C3 H3C 0.959(16)
C4 H4A 0.973(16)
C4 H4C 0.974(16)
N1' C1' 1.5003(16)
N1' B4' 1.5996(16)
N1' B2' 1.6003(17)
N1' H1'N 0.884(18)
N2' C2' 1.4950(15)
N2' B1' 1.5980(17)
N2' B3' 1.5994(16)
N2' H2'N 0.909(17)
N3' C3' 1.4959(16)
N3' B2' 1.6011(16)
N3' B4' 1.6012(17)
N3' H3'N 0.895(17)
N4' C4' 1.4981(16)
N4' B1' 1.6036(16)
N4' B3' 1.6050(17)
N4' H4'N 0.876(17)
B1' C1' 1.5960(18)
B1' H1'B 1.132(15)
B2' C2' 1.5952(17)
B2' H2'B 1.118(16)
B3' C3' 1.6004(18)
B3' H3'B 1.130(15)
B4' C4' 1.6013(18)
B4' H4'B 1.110(16)
C1' H1'A 0.994(17)
C1' H1'C 0.974(16)
C2' H2'A 0.978(15)
C2' H2'C 0.984(17)
C3' H3'A 0.961(16)
C3' H3'C 0.989(17)
C4' H4'A 0.981(17)
C4' H4'C 0.974(16)

loop_
_geom_torsion_atom_site_label_1
_geom_torsion_atom_site_label_2
_geom_torsion_atom_site_label_3
_geom_torsion_atom_site_label_4
_geom_torsion
C2 N2 B1 C1 0.52(13)
B3 N2 B1 C1 -117.34(10)
C2 N2 B1 N4 115.11(9)
B3 N2 B1 N4 -2.74(9)
C4 N4 B1 C1 0.44(14)
B3 N4 B1 C1 117.69(10)
C4 N4 B1 N2 -114.51(10)
B3 N4 B1 N2 2.74(9)
C1 N1 B2 C2 0.34(13)
B4 N1 B2 C2 -117.55(10)
C1 N1 B2 N3 114.98(10)
B4 N1 B2 N3 -2.91(9)
C3 N3 B2 C2 0.27(14)
B4 N3 B2 C2 117.63(10)
C3 N3 B2 N1 -114.46(10)
B4 N3 B2 N1 2.90(9)
C4 N4 B3 C3 0.58(13)
B1 N4 B3 C3 -117.10(10)
C4 N4 B3 N2 114.94(10)
B1 N4 B3 N2 -2.74(9)
C2 N2 B3 C3 0.28(14)
B1 N2 B3 C3 117.44(10)
C2 N2 B3 N4 -114.42(10)
B1 N2 B3 N4 2.74(9)
C1 N1 B4 C4 -0.19(13)
B2 N1 B4 C4 117.50(10)
C1 N1 B4 N3 -114.78(10)
B2 N1 B4 N3 2.91(9)
C3 N3 B4 N1 114.78(10)
B2 N3 B4 N1 -2.90(9)
C3 N3 B4 C4 0.22(13)
B2 N3 B4 C4 -117.46(10)
B2 N1 C1 B1 -50.32(12)
B4 N1 C1 B1 50.37(13)
N2 B1 C1 N1 50.76(12)
N4 B1 C1 N1 -51.27(12)
B1 N2 C2 B2 -50.58(13)
B3 N2 C2 B2 49.89(13)
N1 B2 C2 N2 51.14(12)
N3 B2 C2 N2 -50.90(13)
B2 N3 C3 B3 50.02(13)
B4 N3 C3 B3 -50.28(13)
N4 B3 C3 N3 50.80(13)
N2 B3 C3 N3 -50.98(13)
B1 N4 C4 B4 49.71(13)
B3 N4 C4 B4 -50.71(13)
N1 B4 C4 N4 -50.71(13)
N3 B4 C4 N4 51.22(13)
C2' N2' B1' C1' -0.38(13)
B3' N2' B1' C1' 117.21(10)
C2' N2' B1' N4' -114.65(10)
B3' N2' B1' N4' 2.93(8)
C4' N4' B1' C1' -0.25(14)
B3' N4' B1' C1' -117.67(10)
C4' N4' B1' N2' 114.50(10)
B3' N4' B1' N2' -2.92(8)
C1' N1' B2' C2' 0.07(13)
B4' N1' B2' C2' 117.40(10)
C1' N1' B2' N3' -114.82(9)
B4' N1' B2' N3' 2.51(8)
C3' N3' B2' C2' -0.54(14)
B4' N3' B2' C2' -117.74(11)
C3' N3' B2' N1' 114.69(10)
B4' N3' B2' N1' -2.51(8)
C2' N2' B3' C3' 0.44(14)
B1' N2' B3' C3' -117.21(10)
C2' N2' B3' N4' 114.72(10)
B1' N2' B3' N4' -2.93(8)
C4' N4' B3' N2' -114.72(10)
B1' N4' B3' N2' 2.92(8)
C4' N4' B3' C3' -0.10(13)
B1' N4' B3' C3' 117.53(10)
C1' N1' B4' C4' -0.26(14)
B2' N1' B4' C4' -117.22(10)
C1' N1' B4' N3' 114.45(10)
B2' N1' B4' N3' -2.51(9)
C3' N3' B4' N1' -114.85(10)
B2' N3' B4' N1' 2.51(8)
C3' N3' B4' C4' -0.25(13)
B2' N3' B4' C4' 117.11(10)
B4' N1' C1' B1' -50.29(13)
B2' N1' C1' B1' 49.85(13)
N2' B1' C1' N1' -50.66(13)
N4' B1' C1' N1' 51.27(13)
B1' N2' C2' B2' 50.14(13)
B3' N2' C2' B2' -50.49(13)
N1' B2' C2' N2' -50.84(13)
N3' B2' C2' N2' 51.41(13)
B2' N3' C3' B3' -49.52(13)
B4' N3' C3' B3' 50.67(13)
N2' B3' C3' N3' 50.48(13)
N4' B3' C3' N3' -51.31(13)
B1' N4' C4' B4' -50.02(13)
B3' N4' C4' B4' 50.23(13)
N1' B4' C4' N4' 51.01(13)
N3' B4' C4' N4' -50.97(13)
